data_4129801
loop_
_publ_author_name
'Foo, Maw Lin'
'Matsuda, Ryotaro'
'Hijikata, Yuh'
'Krishna, Rajamani'
'Sato, Hiroshi'
'Horike, Satoshi'
'Hori, Akihiro'
'Duan, Jingui'
'Sato, Yohei'
'Kubota, Yoshiki'
'Takata, Masaki'
'Kitagawa, Susumu'

_publ_section_title
;
 An Adsorbate Discriminatory Gate Effect in a Flexible Porous Coordination
 Polymer for Selective Adsorption of CO2 over C2H2.
;
_journal_issue 9
_journal_name_full 'Journal of the American Chemical Society'
_journal_page_first 3022
_journal_page_last 3030
_journal_paper_doi 10.1021/jacs.5b10491
_journal_volume 138
_journal_year 2016
_chemical_formula_sum 'C20 H14 Mn N2 O4'
_chemical_formula_weight 401.27
_space_group_IT_number 2
_space_group_name_Hall '-P 1'
_space_group_name_H-M_alt 'P -1'
_symmetry_cell_setting triclinic
_symmetry_Int_Tables_number 2
_symmetry_space_group_name_H-M 'P -1'
_audit_creation_date 2014-12-31
_cell_angle_alpha 92.238(7)
_cell_angle_beta 98.521(5)
_cell_angle_gamma 121.811(5)
_cell_formula_units_Z 2
_cell_length_a 10.0354(7)
_cell_length_b 10.8657(8)
_cell_length_c 10.8045(9)
_cell_measurement_temperature 298
_cell_volume 980.45(14)
_diffrn_ambient_temperature 298
_diffrn_detector 'imaging plate'
_diffrn_measurement_device_type Debye-Scherrer
_diffrn_radiation_monochromator Si
_diffrn_radiation_type synchrotron
_diffrn_radiation_wavelength 0.800
_diffrn_source synchrotron
_exptl_crystal_colour white
_exptl_crystal_density_method 'not measured'
_pd_calc_method 'Rietveld Refinement'
_pd_meas_2theta_range_inc 0.010
_pd_meas_2theta_range_max 70.000
_pd_meas_2theta_range_min 2.500
_pd_meas_number_of_points 6751
_pd_meas_scan_method step
_pd_proc_2theta_range_inc 0.010
_pd_proc_2theta_range_max 30.000
_pd_proc_2theta_range_min 3
_pd_proc_ls_background_function
;
at first background curve was provided by ;
the combination of split-PearsonVII function, and the parameters of the ;
function were refined to fit to the experimental data.
;
_pd_proc_ls_pref_orient_corr none
_pd_proc_ls_profile_function split-PearsonVII
_pd_proc_ls_prof_R_factor 0.0266
_pd_proc_ls_prof_wR_expected 0.0293
_pd_proc_ls_prof_wR_factor 0.0364
_refine_ls_extinction_method none
_refine_ls_goodness_of_fit_all 1.54
_refine_ls_hydrogen_treatment noref
_refine_ls_structure_factor_coef Inet
_cod_data_source_file ja5b10491_si_002.cif
_cod_data_source_block PCP2
_cod_depositor_comments
;
The following automatic conversions were performed:

data item '_symmetry_cell_setting' value 'Triclinic' was changed to
'triclinic' in accordance with the
/home/saulius/struct/COD-crude-data/automatic-downloads/DataCite-retrospective/ACS/depositions/lib/dictionaries/cif_core.dic
dictionary named 'cif_core.dic' version 2.4.2 last updated on
2011-04-26.

Automatic conversion script
Id: cif_fix_values 6909 2019-04-08 15:41:33Z antanas 
;
_cod_original_cell_volume 980.5
_cod_database_code 4129801
_refine_ls_weighting_sheme 1/[Y~i~]

loop_
_symmetry_equiv_pos_site_id
_symmetry_equiv_pos_as_xyz
1 X,Y,Z
2 -X,-Y,-Z

loop_
_atom_site_label
_atom_site_type_symbol
_atom_site_fract_x
_atom_site_fract_y
_atom_site_fract_z
_atom_site_thermal_displace_type
_atom_site_B_iso_or_equiv
Mn01 Mn 0.950(2) 1.131(1) 1.114(1) Biso 2.1(2)
O02 O 1.250(3) 1.101(1) 0.894(3) Biso 5.4(5)
O03 O 1.112(3) 1.158(2) 0.996(4) Biso 5.4(5)
O04 O 0.815(3) 1.174(3) 1.257(3) Biso 5.4(5)
O05 O 1.039(4) 1.347(3) 1.208(3) Biso 5.4(5)
C06 C 0.939(6) 1.303(3) 1.280(4) Biso 5.4(5)
C07 C 0.970(4) 1.402(4) 1.396(3) Biso 5.4(5)
C08 C 1.120(3) 1.480(5) 1.475(4) Biso 5.4(5)
H09 H 1.19776 1.45923 1.46222 Biso 5.4(5)
C10 C 0.846(2) 1.412(4) 1.427(3) Biso 5.4(5)
H11 H 0.74795 1.35083 1.38611 Biso 5.4(5)
C12 C 1.238(3) 1.196(1) 0.953(5) Biso 5.4(5)
C13 C 1.375(3) 1.353(1) 0.979(4) Biso 5.4(5)
C14 C 1.506(5) 1.398(2) 0.922(6) Biso 5.4(5)
H15 H 1.51(3) 1.33(1) 0.87(4) Biso 5.4(5)
C16 C 1.374(4) 1.452(2) 1.065(5) Biso 5.4(5)
H17 H 1.28(1) 1.42(2) 1.09(4) Biso 5.4(5)
N18 N 0.772(1) 1.130(1) 0.958(1) Biso 5.6(4)
C19 C 0.655(1) 1.008(1) 0.892(1) Biso 5.6(4)
H20 H 0.616(1) 0.916(1) 0.943(1) Biso 5.6(4)
C21 C 0.586(1) 0.998(1) 0.763(1) Biso 5.6(4)
H22 H 0.512(1) 0.917(1) 0.724(1) Biso 5.6(4)
C23 C 0.634(1) 1.117(1) 0.697(1) Biso 5.6(4)
C24 C 0.749(1) 1.243(1) 0.770(1) Biso 5.6(4)
H25 H 0.787(1) 1.338(1) 0.726(1) Biso 5.6(4)
C26 C 0.816(1) 1.247(1) 0.897(1) Biso 5.6(4)
H27 H 0.889(1) 1.326(1) 0.941(1) Biso 5.6(4)
C28 C 0.567(1) 1.110(1) 0.560(1) Biso 5.6(4)
H29 H 0.563(1) 1.203(1) 0.555(1) Biso 5.6(4)
C30 C 0.390(2) 0.995(2) 0.517(1) Biso 5.6(4)
H31 H 0.329(2) 0.913(2) 0.579(1) Biso 5.6(4)
C32 C 0.275(2) 1.033(2) 0.447(1) Biso 5.6(4)
C33 C 0.323(2) 1.162(2) 0.398(1) Biso 5.6(4)
H34 H 0.425(2) 1.235(2) 0.419(1) Biso 5.6(4)
C35 C 0.218(2) 1.180(2) 0.315(1) Biso 5.6(4)
H36 H 0.255(2) 1.278(2) 0.279(1) Biso 5.6(4)
N37 N 0.066(2) 1.074(2) 0.280(1) Biso 5.6(4)
C38 C 0.012(2) 0.943(2) 0.332(1) Biso 5.6(4)
H39 H -0.090(2) 0.869(2) 0.312(1) Biso 5.6(4)
C40 C 0.116(2) 0.924(2) 0.415(1) Biso 5.6(4)
H41 H 0.074(2) 0.827(2) 0.453(1) Biso 5.6(4)
